data_4068263
loop_
_publ_author_name
'Ge, Shaozhong'
'Meetsma, Auke'
'Hessen, Bart'

_publ_section_related_literature
;
;
_publ_section_title
;
 Scandium, Yttrium, and Lanthanum Benzyl and Alkynyl Complexes with
 theN-(2-Pyrrolidin-1-ylethyl)-1,4-diazepan-6-amido Ligand: Synthesis,
 Characterization, andZ-Selective Catalytic Linear Dimerization of
 Phenylacetylenes
;
_journal_issue 3
_journal_name_full Organometallics
_journal_page_first 719
_journal_paper_doi 10.1021/om8004228
_journal_volume 28
_journal_year 2009
_chemical_compound_source 'see text'
_chemical_formula_moiety 'C28 H43 La N4'
_chemical_formula_sum 'C28 H43 La N4'
_chemical_formula_weight 574.58
_chemical_name_systematic ?
_space_group_IT_number 2
_symmetry_cell_setting triclinic
_symmetry_Int_Tables_number 2
_symmetry_space_group_name_Hall '-P 1'
_symmetry_space_group_name_H-M 'P -1'
_atom_sites_solution_hydrogens geom
_atom_sites_solution_primary heavy
_atom_sites_solution_secondary direct
_audit_creation_date '2007-05-22  08:16:18'
_audit_creation_method
;
 PLATON <TABLE ACC> option    (version :: 250307)
 SHELXL97-2 & Manual Editing
;
_audit_update_record
;
?

2007-08-06 # Formatted by publCIF
;
_cell_angle_alpha 75.3451(15)
_cell_angle_beta 89.2363(15)
_cell_angle_gamma 82.9433(15)
_cell_formula_units_Z 4
_cell_length_a 9.2008(8)
_cell_length_b 16.3686(15)
_cell_length_c 18.2607(17)
_cell_measurement_reflns_used 7502
_cell_measurement_temperature 100(1)
_cell_measurement_theta_max 27.47
_cell_measurement_theta_min 2.44
_cell_volume 2640.1(4)
_computing_cell_refinement 'SAINT-Plus, Version 6.45, (Bruker, 2006)'
_computing_data_collection 'SMART, Version 5.632, (Bruker, 2006)'
_computing_data_reduction SAINT-Plus
_computing_molecular_graphics
;
 PLATON (Spek, 2003)
 PLUTO (Meetsma, 2007)
;
_computing_publication_material 'PLATON (Spek, 2003)'
_computing_structure_refinement 'SHELXL-97 (Sheldrick, 1997)'
_computing_structure_solution
;
 DIRDIF-99 (Beurskens et al., 1999)
;
_diffrn_ambient_temperature 100(1)
_diffrn_detector_area_resol_mean 66.06
_diffrn_measured_fraction_theta_full 0.980
_diffrn_measured_fraction_theta_max 0.961
_diffrn_measurement_device_type
;
  Bruker Smart Apex; CCD area detector
;
_diffrn_measurement_method '\f and \w scans'
_diffrn_radiation_detector
;
  CCD area-detector
;
_diffrn_radiation_monochromator 'parallel mounted graphite'
_diffrn_radiation_source 'fine focus sealed Siemens Mo tube '
_diffrn_radiation_type MoK\a
_diffrn_radiation_wavelength 0.71073
_diffrn_reflns_av_R_equivalents 0.0354
_diffrn_reflns_av_sigmaI/netI 0.0577
_diffrn_reflns_limit_h_max 11
_diffrn_reflns_limit_h_min -11
_diffrn_reflns_limit_k_max 21
_diffrn_reflns_limit_k_min -20
_diffrn_reflns_limit_l_max 23
_diffrn_reflns_limit_l_min -23
_diffrn_reflns_number 22620
_diffrn_reflns_reduction_process
;
 Intensity data were corrected for Lorentz and polarization
  effects, decay and absorption and reduced to F~o~^2^
  using SAINT-Plus & SADABS (Bruker, 2006).
;
_diffrn_reflns_theta_full 25.00
_diffrn_reflns_theta_max 27.49
_diffrn_reflns_theta_min 2.44
_diffrn_standards_decay_% 0
_diffrn_standards_number 0
_exptl_absorpt_coefficient_mu 1.640
_exptl_absorpt_correction_T_max 0.8079
_exptl_absorpt_correction_T_min 0.5204
_exptl_absorpt_correction_type multi-scan
_exptl_absorpt_process_details '(SADABS, (Bruker, 2006))'
_exptl_crystal_colour yellow
_exptl_crystal_density_diffrn 1.446
_exptl_crystal_density_method 'not measured'
_exptl_crystal_description block
_exptl_crystal_F_000 1184
_exptl_crystal_size_max 0.41
_exptl_crystal_size_mid 0.26
_exptl_crystal_size_min 0.13
_refine_diff_density_max 1.803
_refine_diff_density_min -0.925
_refine_diff_density_rms 0.132
_refine_ls_extinction_method none
_refine_ls_goodness_of_fit_ref 1.002
_refine_ls_hydrogen_treatment constr
_refine_ls_matrix_type full
_refine_ls_number_parameters 601
_refine_ls_number_reflns 11641
_refine_ls_number_restraints 0
_refine_ls_restrained_S_all 1.002
_refine_ls_R_factor_all 0.0555
_refine_ls_R_factor_gt 0.0390
_refine_ls_shift/su_max 0.002
_refine_ls_shift/su_mean 0.000
_refine_ls_structure_factor_coef Fsqd
_refine_ls_weighting_details 'calc w=1/[\s^2^(Fo^2^)+(0.0548P)^2^+0.0P] where P=(Fo^2^+2Fc^2^)/3'
_refine_ls_weighting_scheme calc
_refine_ls_wR_factor_gt 0.0917
_refine_ls_wR_factor_ref 0.0997
_reflns_number_gt 9191
_reflns_number_total 11641
_reflns_threshold_expression I>2\s(I)
_cod_data_source_file om8004228_si_004.cif
_cod_data_source_block DATNAM
_cod_database_code 4068263
_vrn_publ_code_frame_time_sec 10.0
_vrn_publ_code_meas_time_hour 7.9

loop_
_symmetry_equiv_pos_site_id
_symmetry_equiv_pos_as_xyz
1 x,y,z
2 -x,-y,-z

loop_
_atom_site_aniso_label
_atom_site_aniso_U_11
_atom_site_aniso_U_22
_atom_site_aniso_U_33
_atom_site_aniso_U_23
_atom_site_aniso_U_13
_atom_site_aniso_U_12
La1 0.0131(1) 0.0161(1) 0.0152(1) -0.0033(1) -0.0013(1) 0.0003(1)
N11 0.0145(15) 0.0178(17) 0.0213(17) 0.0016(14) 0.0002(12) -0.0030(12)
N12 0.0161(15) 0.0155(17) 0.0203(17) -0.0047(13) -0.0012(12) 0.0008(12)
N13 0.0149(15) 0.0186(17) 0.0209(17) -0.0034(14) -0.0031(12) -0.0004(12)
N14 0.0174(15) 0.0192(17) 0.0177(17) -0.0024(13) -0.0015(12) -0.0018(12)
C11 0.0206(19) 0.024(2) 0.027(2) 0.0006(18) 0.0009(16) -0.0081(15)
C12 0.025(2) 0.018(2) 0.026(2) -0.0051(17) -0.0076(16) -0.0030(15)
C13 0.021(2) 0.020(2) 0.036(2) -0.0116(18) -0.0035(17) 0.0027(15)
C14 0.0199(19) 0.030(2) 0.022(2) -0.0081(18) 0.0012(16) 0.0011(16)
C15 0.0201(18) 0.021(2) 0.019(2) -0.0042(16) -0.0045(15) 0.0006(15)
C16 0.0131(17) 0.022(2) 0.023(2) -0.0056(17) -0.0029(15) 0.0022(14)
C17 0.0216(19) 0.028(2) 0.022(2) -0.0022(18) -0.0056(16) 0.0014(16)
C18 0.0115(17) 0.023(2) 0.027(2) -0.0055(17) -0.0050(15) 0.0004(14)
C19 0.0182(18) 0.017(2) 0.024(2) -0.0050(16) -0.0036(15) 0.0019(14)
C110 0.0213(19) 0.018(2) 0.024(2) -0.0058(17) 0.0008(16) 0.0004(15)
C111 0.0162(18) 0.022(2) 0.025(2) -0.0054(17) 0.0008(15) -0.0040(15)
C112 0.0143(18) 0.031(2) 0.025(2) -0.0096(18) 0.0027(15) -0.0032(15)
C113 0.0208(19) 0.027(2) 0.026(2) -0.0114(18) -0.0017(16) -0.0038(16)
C114 0.0148(18) 0.027(2) 0.024(2) -0.0101(17) -0.0026(15) -0.0012(15)
C115 0.025(2) 0.023(2) 0.018(2) -0.0028(17) -0.0006(16) 0.0006(16)
C116 0.0205(19) 0.017(2) 0.017(2) 0.0020(16) -0.0071(15) 0.0042(14)
C117 0.0190(19) 0.023(2) 0.025(2) -0.0032(17) -0.0069(16) -0.0007(15)
C118 0.0161(19) 0.034(2) 0.028(2) -0.0078(19) -0.0023(16) 0.0032(16)
C119 0.023(2) 0.031(2) 0.035(3) -0.017(2) -0.0079(18) 0.0070(17)
C120 0.024(2) 0.021(2) 0.031(2) -0.0043(18) -0.0101(17) -0.0016(16)
C121 0.0188(19) 0.021(2) 0.021(2) 0.0020(17) -0.0029(15) 0.0024(15)
C122 0.0131(18) 0.040(3) 0.024(2) -0.0083(19) 0.0032(15) -0.0054(16)
C123 0.0101(17) 0.026(2) 0.025(2) -0.0059(17) 0.0031(15) -0.0033(14)
C124 0.0204(19) 0.023(2) 0.029(2) 0.0014(18) -0.0042(17) -0.0043(16)
C125 0.022(2) 0.020(2) 0.035(2) -0.0018(18) -0.0022(17) -0.0049(15)
C126 0.0161(18) 0.022(2) 0.030(2) -0.0065(18) -0.0034(16) -0.0022(15)
C127 0.0125(17) 0.031(2) 0.024(2) -0.0037(18) -0.0023(15) -0.0025(15)
C128 0.0168(18) 0.020(2) 0.029(2) -0.0064(17) 0.0010(16) -0.0030(14)
La2 0.0129(1) 0.0141(1) 0.0152(1) -0.0028(1) -0.0004(1) -0.0029(1)
N21 0.0154(15) 0.0210(18) 0.0209(18) -0.0068(14) 0.0014(13) -0.0066(12)
N22 0.0137(15) 0.0187(17) 0.0215(18) -0.0022(14) -0.0002(12) -0.0009(12)
N23 0.0139(14) 0.0165(17) 0.0170(16) -0.0022(13) 0.0005(12) -0.0032(12)
N24 0.0111(14) 0.0143(16) 0.0208(17) -0.0027(13) -0.0020(12) -0.0017(11)
C21 0.024(2) 0.033(2) 0.024(2) -0.0128(19) -0.0034(17) -0.0091(17)
C22 0.028(2) 0.019(2) 0.026(2) -0.0055(17) 0.0043(17) -0.0067(16)
C23 0.023(2) 0.018(2) 0.031(2) -0.0061(18) 0.0045(17) 0.0002(15)
C24 0.0195(19) 0.020(2) 0.032(2) -0.0017(18) -0.0053(17) 0.0004(15)
C25 0.0118(17) 0.021(2) 0.022(2) 0.0002(16) 0.0009(14) -0.0007(14)
C26 0.0161(17) 0.018(2) 0.019(2) -0.0043(16) -0.0013(14) -0.0024(14)
C27 0.0214(19) 0.019(2) 0.024(2) -0.0024(17) 0.0047(16) -0.0060(15)
C28 0.0190(18) 0.023(2) 0.020(2) -0.0055(17) 0.0041(15) -0.0051(15)
C29 0.0178(18) 0.0134(19) 0.025(2) -0.0019(16) -0.0016(15) -0.0044(14)
C210 0.0203(19) 0.015(2) 0.025(2) -0.0040(16) 0.0011(16) -0.0028(14)
C211 0.0111(17) 0.017(2) 0.030(2) -0.0037(17) 0.0035(15) 0.0017(13)
C212 0.0172(18) 0.030(2) 0.025(2) -0.0100(18) 0.0005(15) -0.0070(15)
C213 0.0193(19) 0.024(2) 0.022(2) -0.0075(17) 0.0032(15) -0.0041(15)
C214 0.0132(17) 0.021(2) 0.022(2) -0.0076(16) -0.0006(14) 0.0004(14)
C215 0.0154(18) 0.035(2) 0.024(2) -0.0047(18) -0.0033(15) -0.0052(16)
C216 0.0095(16) 0.025(2) 0.027(2) -0.0036(17) -0.0052(15) 0.0005(14)
C217 0.0150(18) 0.022(2) 0.033(2) -0.0061(18) -0.0062(16) -0.0019(15)
C218 0.0158(19) 0.040(3) 0.029(2) -0.014(2) 0.0007(16) -0.0049(17)
C219 0.0153(19) 0.039(3) 0.047(3) -0.024(2) -0.0024(18) -0.0006(17)
C220 0.021(2) 0.023(2) 0.053(3) -0.012(2) -0.007(2) -0.0008(16)
C221 0.0184(19) 0.030(2) 0.028(2) 0.0007(19) -0.0059(16) -0.0067(16)
C222 0.027(2) 0.026(2) 0.016(2) -0.0033(17) 0.0005(16) -0.0062(16)
C223 0.025(2) 0.017(2) 0.016(2) -0.0018(16) 0.0042(15) -0.0055(15)
C224 0.024(2) 0.022(2) 0.024(2) 0.0018(17) 0.0026(16) -0.0025(16)
C225 0.034(2) 0.018(2) 0.030(2) -0.0027(18) 0.0118(18) -0.0019(17)
C226 0.039(2) 0.025(2) 0.034(3) -0.011(2) 0.0099(19) -0.0146(19)
C227 0.026(2) 0.032(3) 0.028(2) -0.0108(19) 0.0044(17) -0.0134(18)
C228 0.0219(19) 0.019(2) 0.026(2) -0.0019(17) 0.0010(16) -0.0034(15)

loop_
_atom_site_label
_atom_site_type_symbol
_atom_site_thermal_displace_type
_atom_site_fract_x
_atom_site_fract_y
_atom_site_fract_z
_atom_site_occupancy
_atom_site_U_iso_or_equiv
La1 La Uani 0.18298(2) 0.23158(1) 0.60137(1) 1.000 0.0151(1)
N11 N Uani -0.0719(3) 0.1552(2) 0.58077(18) 1.000 0.0190(9)
N12 N Uani 0.1374(3) 0.19420(19) 0.46935(17) 1.000 0.0175(9)
N13 N Uani -0.0032(3) 0.33026(19) 0.53080(17) 1.000 0.0185(9)
N14 N Uani 0.0575(3) 0.3346(2) 0.68145(17) 1.000 0.0185(9)
C11 C Uani -0.1487(4) 0.1156(3) 0.6493(2) 1.000 0.0247(11)
C12 C Uani -0.0313(4) 0.0908(3) 0.5376(2) 1.000 0.0230(12)
C13 C Uani 0.1002(4) 0.1066(2) 0.4872(2) 1.000 0.0253(12)
C14 C Uani 0.2665(4) 0.1965(3) 0.4201(2) 1.000 0.0241(11)
C15 C Uani 0.0146(4) 0.2573(2) 0.4299(2) 1.000 0.0204(11)
C16 C Uani -0.0901(4) 0.2941(2) 0.4826(2) 1.000 0.0197(11)
C17 C Uani -0.2042(4) 0.3602(3) 0.4307(2) 1.000 0.0250(11)
C18 C Uani -0.1723(4) 0.2264(2) 0.5338(2) 1.000 0.0208(11)
C19 C Uani -0.0877(4) 0.3954(2) 0.5618(2) 1.000 0.0201(11)
C110 C Uani 0.0012(4) 0.4138(2) 0.6237(2) 1.000 0.0213(11)
C111 C Uani -0.0621(4) 0.2950(3) 0.7277(2) 1.000 0.0210(11)
C112 C Uani -0.0963(4) 0.3425(3) 0.7898(2) 1.000 0.0230(11)
C113 C Uani 0.0379(4) 0.3895(3) 0.7926(2) 1.000 0.0237(11)
C114 C Uani 0.1479(4) 0.3555(3) 0.7402(2) 1.000 0.0214(11)
C115 C Uani 0.2334(4) 0.1093(2) 0.7346(2) 1.000 0.0227(12)
C116 C Uani 0.2796(4) 0.0479(2) 0.6925(2) 1.000 0.0198(11)
C117 C Uani 0.4002(4) 0.0552(3) 0.6439(2) 1.000 0.0230(11)
C118 C Uani 0.4440(4) -0.0035(3) 0.6014(2) 1.000 0.0266(11)
C119 C Uani 0.3666(4) -0.0713(3) 0.6042(2) 1.000 0.0289(14)
C120 C Uani 0.2449(4) -0.0790(3) 0.6502(2) 1.000 0.0258(12)
C121 C Uani 0.2019(4) -0.0222(2) 0.6924(2) 1.000 0.0220(11)
C122 C Uani 0.4243(4) 0.2848(3) 0.5345(2) 1.000 0.0255(13)
C123 C Uani 0.4582(4) 0.3250(3) 0.5921(2) 1.000 0.0204(11)
C124 C Uani 0.4331(4) 0.4142(3) 0.5824(2) 1.000 0.0254(11)
C125 C Uani 0.4637(4) 0.4524(3) 0.6389(2) 1.000 0.0264(12)
C126 C Uani 0.5187(4) 0.4040(2) 0.7092(2) 1.000 0.0227(11)
C127 C Uani 0.5399(4) 0.3168(3) 0.7216(2) 1.000 0.0231(11)
C128 C Uani 0.5109(4) 0.2776(3) 0.6650(2) 1.000 0.0218(11)
H11 H Uiso -0.23363 0.09402 0.63509 1.000 0.0365
H11' H Uiso -0.17828 0.15721 0.67706 1.000 0.0365
H11" H Uiso -0.08434 0.06966 0.68035 1.000 0.0365
H12 H Uiso -0.11467 0.08893 0.50634 1.000 0.0274
H12' H Uiso -0.01082 0.03547 0.57307 1.000 0.0274
H13 H Uiso 0.18441 0.06846 0.51177 1.000 0.0303
H13' H Uiso 0.08135 0.09223 0.44010 1.000 0.0303
H14 H Uiso 0.34581 0.15666 0.44626 1.000 0.0361
H14' H Uiso 0.29523 0.25278 0.40756 1.000 0.0361
H14" H Uiso 0.24215 0.18169 0.37456 1.000 0.0361
H15 H Uiso -0.04107 0.23032 0.40005 1.000 0.0247
H15' H Uiso 0.05542 0.30381 0.39527 1.000 0.0247
H17 H Uiso -0.27770 0.38162 0.46124 1.000 0.0374
H17' H Uiso -0.24933 0.33357 0.39727 1.000 0.0374
H17" H Uiso -0.15623 0.40634 0.40152 1.000 0.0374
H18 H Uiso -0.23547 0.25247 0.56671 1.000 0.0249
H18' H Uiso -0.23393 0.20405 0.50273 1.000 0.0249
H19 H Uiso -0.17862 0.37563 0.58214 1.000 0.0241
H19' H Uiso -0.11141 0.44707 0.52185 1.000 0.0241
H110 H Uiso 0.08310 0.44269 0.60133 1.000 0.0253
H110' H Uiso -0.05949 0.45143 0.64820 1.000 0.0253
H111 H Uiso -0.03121 0.23514 0.75026 1.000 0.0251
H111' H Uiso -0.14844 0.29994 0.69624 1.000 0.0251
H112 H Uiso -0.10904 0.30281 0.83812 1.000 0.0278
H112' H Uiso -0.18466 0.38246 0.77704 1.000 0.0278
H113 H Uiso 0.01234 0.45052 0.77437 1.000 0.0283
H113' H Uiso 0.07750 0.37665 0.84372 1.000 0.0283
H114 H Uiso 0.21014 0.39828 0.71679 1.000 0.0252
H114' H Uiso 0.20922 0.30513 0.76828 1.000 0.0252
H115 H Uiso 0.31038 0.11912 0.76596 1.000 0.0273
H115' H Uiso 0.14571 0.09793 0.76362 1.000 0.0273
H117 H Uiso 0.45292 0.10107 0.63981 1.000 0.0273
H118 H Uiso 0.52592 0.00319 0.57102 1.000 0.0318
H119 H Uiso 0.39495 -0.11057 0.57619 1.000 0.0347
H120 H Uiso 0.19110 -0.12401 0.65247 1.000 0.0309
H121 H Uiso 0.11912 -0.02966 0.72192 1.000 0.0264
H122 H Uiso 0.49804 0.23851 0.53051 1.000 0.0306
H122' H Uiso 0.40492 0.32469 0.48535 1.000 0.0306
H124 H Uiso 0.39457 0.44832 0.53643 1.000 0.0303
H125 H Uiso 0.44729 0.51129 0.62972 1.000 0.0316
H126 H Uiso 0.54053 0.42986 0.74680 1.000 0.0274
H127 H Uiso 0.57427 0.28352 0.76866 1.000 0.0278
H128 H Uiso 0.52660 0.21854 0.67523 1.000 0.0261
La2 La Uani 0.21533(2) 0.23173(1) 0.10344(1) 1.000 0.0141(1)
N21 N Uani 0.2964(3) 0.1859(2) -0.02422(18) 1.000 0.0185(10)
N22 N Uani 0.5118(3) 0.1623(2) 0.08793(18) 1.000 0.0186(10)
N23 N Uani 0.3526(3) 0.33251(19) 0.02818(17) 1.000 0.0161(9)
N24 N Uani 0.2790(3) 0.34485(18) 0.17715(17) 1.000 0.0157(9)
C21 C Uani 0.1738(4) 0.1794(3) -0.0732(2) 1.000 0.0255(12)
C22 C Uani 0.3790(4) 0.1007(3) -0.0011(2) 1.000 0.0241(12)
C23 C Uani 0.5132(4) 0.0932(3) 0.0498(2) 1.000 0.0243(12)
C24 C Uani 0.6004(4) 0.1295(3) 0.1583(2) 1.000 0.0249(11)
C25 C Uani 0.5776(4) 0.2342(2) 0.0382(2) 1.000 0.0194(11)
C26 C Uani 0.4648(4) 0.2963(2) -0.0166(2) 1.000 0.0177(11)
C27 C Uani 0.5470(4) 0.3620(2) -0.0705(2) 1.000 0.0218(11)
C28 C Uani 0.3872(4) 0.2508(2) -0.0661(2) 1.000 0.0205(11)
C29 C Uani 0.3959(4) 0.4036(2) 0.0547(2) 1.000 0.0190(11)
C210 C Uani 0.2932(4) 0.4217(2) 0.1154(2) 1.000 0.0203(11)
C211 C Uani 0.4177(4) 0.3136(2) 0.2222(2) 1.000 0.0201(11)
C212 C Uani 0.4249(4) 0.3722(3) 0.2765(2) 1.000 0.0232(11)
C213 C Uani 0.2639(4) 0.4091(3) 0.2832(2) 1.000 0.0214(11)
C214 C Uani 0.1773(4) 0.3661(2) 0.2353(2) 1.000 0.0186(11)
C215 C Uani -0.0441(4) 0.2710(3) 0.0339(2) 1.000 0.0251(11)
C216 C Uani -0.1010(4) 0.3222(3) 0.0840(2) 1.000 0.0212(11)
C217 C Uani -0.1351(4) 0.2872(3) 0.1600(2) 1.000 0.0235(11)
C218 C Uani -0.1903(4) 0.3372(3) 0.2073(2) 1.000 0.0272(14)
C219 C Uani -0.2107(4) 0.4259(3) 0.1815(3) 1.000 0.0316(15)
C220 C Uani -0.1716(4) 0.4616(3) 0.1082(3) 1.000 0.0320(14)
C221 C Uani -0.1168(4) 0.4127(3) 0.0614(2) 1.000 0.0266(11)
C222 C Uani 0.2187(4) 0.1124(3) 0.2388(2) 1.000 0.0231(12)
C223 C Uani 0.2029(4) 0.0502(2) 0.1980(2) 1.000 0.0196(12)
C224 C Uani 0.3116(4) -0.0190(3) 0.1971(2) 1.000 0.0248(12)
C225 C Uani 0.2945(5) -0.0771(3) 0.1559(2) 1.000 0.0282(12)
C226 C Uani 0.1681(5) -0.0699(3) 0.1115(3) 1.000 0.0312(14)
C227 C Uani 0.0618(4) -0.0027(3) 0.1094(2) 1.000 0.0273(14)
C228 C Uani 0.0771(4) 0.0561(3) 0.1504(2) 1.000 0.0229(11)
H21 H Uiso 0.21214 0.16218 -0.11688 1.000 0.0385
H21' H Uiso 0.11511 0.23368 -0.08903 1.000 0.0385
H21" H Uiso 0.11461 0.13799 -0.04547 1.000 0.0385
H22 H Uiso 0.41082 0.08323 -0.04631 1.000 0.0288
H22' H Uiso 0.31359 0.06130 0.02525 1.000 0.0288
H23 H Uiso 0.51939 0.03940 0.08796 1.000 0.0293
H23' H Uiso 0.60039 0.09213 0.01946 1.000 0.0293
H24 H Uiso 0.55585 0.08438 0.19149 1.000 0.0374
H24' H Uiso 0.60551 0.17456 0.18274 1.000 0.0374
H24" H Uiso 0.69737 0.10819 0.14646 1.000 0.0374
H25 H Uiso 0.65464 0.21195 0.00915 1.000 0.0234
H25' H Uiso 0.62173 0.26487 0.06933 1.000 0.0234
H27 H Uiso 0.47784 0.40575 -0.10073 1.000 0.0324
H27' H Uiso 0.60738 0.33463 -0.10280 1.000 0.0324
H27" H Uiso 0.60745 0.38672 -0.04161 1.000 0.0324
H28 H Uiso 0.32521 0.29325 -0.10312 1.000 0.0244
H28' H Uiso 0.46087 0.22346 -0.09357 1.000 0.0244
H29 H Uiso 0.39270 0.45382 0.01269 1.000 0.0228
H29' H Uiso 0.49537 0.38943 0.07483 1.000 0.0228
H210 H Uiso 0.32907 0.46435 0.13654 1.000 0.0244
H210' H Uiso 0.19735 0.44484 0.09283 1.000 0.0244
H211 H Uiso 0.50137 0.31693 0.18920 1.000 0.0238
H211' H Uiso 0.41727 0.25497 0.25077 1.000 0.0238
H212 H Uiso 0.46545 0.33988 0.32551 1.000 0.0274
H212' H Uiso 0.48452 0.41719 0.25563 1.000 0.0274
H213 H Uiso 0.23340 0.39519 0.33551 1.000 0.0255
H213' H Uiso 0.25049 0.47040 0.26348 1.000 0.0255
H214 H Uiso 0.14392 0.31492 0.26672 1.000 0.0222
H214' H Uiso 0.09262 0.40439 0.21138 1.000 0.0222
H215 H Uiso -0.03973 0.30343 -0.01833 1.000 0.0297
H215' H Uiso -0.09538 0.22185 0.03712 1.000 0.0297
H217 H Uiso -0.12001 0.22838 0.17903 1.000 0.0279
H218 H Uiso -0.21406 0.31145 0.25671 1.000 0.0322
H219 H Uiso -0.24924 0.45978 0.21277 1.000 0.0378
H220 H Uiso -0.18290 0.52056 0.09022 1.000 0.0384
H221 H Uiso -0.08885 0.43941 0.01298 1.000 0.0317
H222 H Uiso 0.31055 0.10282 0.26691 1.000 0.0276
H222' H Uiso 0.13622 0.12191 0.27054 1.000 0.0276
H224 H Uiso 0.39749 -0.02524 0.22530 1.000 0.0297
H225 H Uiso 0.36814 -0.12195 0.15759 1.000 0.0339
H226 H Uiso 0.15665 -0.10959 0.08418 1.000 0.0374
H227 H Uiso -0.02231 0.00327 0.07986 1.000 0.0329
H228 H Uiso 0.00331 0.10120 0.14701 1.000 0.0276

loop_
_atom_type_symbol
_atom_type_description
_atom_type_scat_dispersion_real
_atom_type_scat_dispersion_imag
_atom_type_scat_source
N N 0.0061 0.0033 'International Tables Vol C Tables 4.2.6.8 and 6.1.1.4'
La La -0.2871 2.4523 'International Tables Vol C Tables 4.2.6.8 and 6.1.1.4'
H H 0.0000 0.0000 'International Tables Vol C Tables 4.2.6.8 and 6.1.1.4'
C C 0.0033 0.0016 'International Tables Vol C Tables 4.2.6.8 and 6.1.1.4'

loop_
_geom_angle_atom_site_label_1
_geom_angle_atom_site_label_2
_geom_angle_atom_site_label_3
_geom_angle
_geom_angle_publ_flag
N11 La1 N12 60.38(9) yes
N11 La1 N13 67.42(10) yes
N11 La1 N14 96.98(9) yes
N11 La1 C115 87.46(10) yes
N11 La1 C122 143.42(11) yes
N12 La1 N13 69.99(10) yes
N12 La1 N14 138.11(9) yes
N12 La1 C115 122.58(10) yes
N12 La1 C122 83.06(10) yes
N13 La1 N14 68.69(10) yes
N13 La1 C115 141.98(10) yes
N13 La1 C122 102.57(11) yes
N14 La1 C115 87.66(10) yes
N14 La1 C122 112.37(12) yes
C115 La1 C122 114.08(11) yes
N22 La2 N23 67.65(10) yes
N22 La2 N24 96.17(9) yes
N22 La2 C215 142.96(11) yes
N22 La2 C222 86.60(10) yes
N23 La2 N24 68.70(10) yes
N23 La2 C215 102.28(11) yes
N23 La2 C222 142.92(11) yes
N24 La2 C215 113.70(12) yes
N24 La2 C222 89.16(12) yes
C215 La2 C222 113.99(12) yes
N21 La2 N24 137.78(9) yes
N21 La2 N22 60.23(9) yes
N21 La2 N23 69.88(10) yes
N21 La2 C215 82.75(11) yes
N21 La2 C222 120.62(12) yes
La1 N11 C12 108.7(2) yes
La1 N11 C11 117.2(2) yes
C11 N11 C18 108.8(3) yes
La1 N11 C18 104.1(2) yes
C11 N11 C12 108.7(3) yes
C12 N11 C18 109.2(3) yes
C13 N12 C15 112.2(3) yes
La1 N12 C13 107.2(2) yes
La1 N12 C14 114.4(2) yes
La1 N12 C15 106.5(2) yes
C13 N12 C14 106.7(3) yes
C14 N12 C15 109.9(3) yes
La1 N13 C16 113.5(2) yes
La1 N13 C19 122.0(2) yes
C16 N13 C19 113.9(3) yes
La1 N14 C110 104.5(2) yes
La1 N14 C111 110.2(2) yes
La1 N14 C114 118.5(2) yes
C110 N14 C111 112.1(3) yes
C110 N14 C114 110.1(3) yes
C111 N14 C114 101.7(3) yes
La2 N21 C28 106.2(2) yes
C21 N21 C22 106.5(3) yes
C21 N21 C28 109.9(3) yes
C22 N21 C28 112.5(3) yes
La2 N21 C21 114.9(2) yes
La2 N21 C22 107.0(2) yes
La2 N22 C23 109.3(2) yes
C24 N22 C25 109.3(3) yes
C23 N22 C25 109.5(3) yes
La2 N22 C24 116.6(2) yes
La2 N22 C25 104.0(2) yes
C23 N22 C24 108.1(3) yes
La2 N23 C29 121.8(2) yes
C26 N23 C29 113.7(3) yes
La2 N23 C26 113.9(2) yes
La2 N24 C210 103.2(2) yes
C210 N24 C211 112.0(3) yes
C210 N24 C214 110.4(3) yes
C211 N24 C214 101.5(3) yes
La2 N24 C214 119.4(2) yes
La2 N24 C211 110.6(2) yes
N11 C12 C13 114.7(3) yes
N12 C13 C12 115.0(3) yes
N12 C15 C16 114.6(3) yes
N13 C16 C17 114.0(3) yes
N13 C16 C15 108.1(3) yes
C17 C16 C18 108.0(3) no
C15 C16 C18 112.3(3) no
N13 C16 C18 108.3(3) yes
C15 C16 C17 106.2(3) no
N11 C18 C16 112.4(3) yes
N13 C19 C110 109.6(3) yes
N14 C110 C19 111.9(3) yes
N14 C111 C112 107.3(3) yes
N11 C11 H11' 109.00 no
H11' C11 H11" 110.00 no
H11 C11 H11" 109.00 no
N11 C11 H11 109.00 no
N11 C11 H11" 109.00 no
H11 C11 H11' 109.00 no
C13 C12 H12 109.00 no
C111 C112 C113 104.8(3) no
H12 C12 H12' 108.00 no
N11 C12 H12 109.00 no
C13 C12 H12' 109.00 no
N11 C12 H12' 109.00 no
C12 C13 H13' 108.00 no
N12 C13 H13' 108.00 no
C12 C13 H13 109.00 no
N12 C13 H13 109.00 no
H13 C13 H13' 108.00 no
C112 C113 C114 104.1(4) no
N12 C14 H14' 109.00 no
H14 C14 H14' 109.00 no
H14 C14 H14" 110.00 no
N12 C14 H14 109.00 no
N14 C114 C113 105.7(3) yes
H14' C14 H14" 109.00 no
N12 C14 H14" 109.00 no
N12 C15 H15' 109.00 no
La1 C115 C116 89.4(2) yes
N12 C15 H15 109.00 no
H15 C15 H15' 108.00 no
C16 C15 H15' 109.00 no
C16 C15 H15 109.00 no
C115 C116 C117 122.6(3) no
C115 C116 C121 122.9(3) no
C117 C116 C121 114.4(3) no
C16 C17 H17' 109.00 no
C116 C117 C118 122.9(4) no
C16 C17 H17" 109.00 no
C16 C17 H17 109.00 no
H17 C17 H17" 109.00 no
H17' C17 H17" 110.00 no
H17 C17 H17' 109.00 no
H18 C18 H18' 108.00 no
N11 C18 H18 109.00 no
N11 C18 H18' 109.00 no
C117 C118 C119 120.5(3) no
C16 C18 H18 109.00 no
C16 C18 H18' 109.00 no
C118 C119 C120 117.9(4) no
N13 C19 H19' 110.00 no
C110 C19 H19 110.00 no
C110 C19 H19' 110.00 no
H19 C19 H19' 108.00 no
N13 C19 H19 110.00 no
C119 C120 C121 122.0(4) no
C116 C121 C120 122.3(3) no
La1 C122 C123 93.8(2) yes
C124 C123 C128 115.1(4) no
C122 C123 C124 122.7(4) no
C122 C123 C128 122.1(4) no
C123 C124 C125 122.3(4) no
C124 C125 C126 121.0(4) no
C125 C126 C127 118.3(4) no
C126 C127 C128 121.3(4) no
C123 C128 C127 122.0(4) no
N14 C110 H110' 109.00 no
N14 C110 H110 109.00 no
C19 C110 H110' 109.00 no
C19 C110 H110 109.00 no
H110' C110 H110 108.00 no
N14 C111 H111 110.00 no
C112 C111 H111' 110.00 no
N14 C111 H111' 110.00 no
C112 C111 H111 110.00 no
H111' C111 H111 109.00 no
C113 C112 H112' 111.00 no
C111 C112 H112' 111.00 no
C113 C112 H112 111.00 no
H112' C112 H112 109.00 no
C111 C112 H112 111.00 no
C112 C113 H113' 111.00 no
C112 C113 H113 111.00 no
C114 C113 H113' 111.00 no
C114 C113 H113 111.00 no
H113' C113 H113 109.00 no
N14 C114 H114 111.00 no
C113 C114 H114' 111.00 no
N14 C114 H114' 111.00 no
H114' C114 H114 109.00 no
C113 C114 H114 111.00 no
H115' C115 H115 111.00 no
C116 C115 H115 114.00 no
La1 C115 H115' 114.00 no
C116 C115 H115' 114.00 no
La1 C115 H115 114.00 no
C118 C117 H117 119.00 no
C116 C117 H117 119.00 no
C117 C118 H118 120.00 no
C119 C118 H118 120.00 no
C118 C119 H119 121.00 no
C120 C119 H119 121.00 no
C121 C120 H120 119.00 no
C119 C120 H120 119.00 no
C120 C121 H121 119.00 no
C116 C121 H121 119.00 no
N21 C22 C23 115.2(4) yes
La1 C122 H122 113.00 no
C123 C122 H122' 113.00 no
La1 C122 H122' 113.00 no
H122' C122 H122 110.00 no
C123 C122 H122 113.00 no
N22 C23 C22 114.2(4) yes
C125 C124 H124 119.00 no
C123 C124 H124 119.00 no
C124 C125 H125 119.00 no
C126 C125 H125 120.00 no
N22 C25 C26 112.6(3) yes
C127 C126 H126 121.00 no
C25 C26 C27 108.0(3) no
C125 C126 H126 121.00 no
C27 C26 C28 106.7(3) no
N23 C26 C27 114.5(3) yes
C25 C26 C28 111.6(3) no
N23 C26 C25 108.4(3) yes
N23 C26 C28 107.7(3) yes
C128 C127 H127 119.00 no
C126 C127 H127 119.00 no
C127 C128 H128 119.00 no
C123 C128 H128 119.00 no
N21 C28 C26 115.1(3) yes
N23 C29 C210 109.7(3) yes
N21 C21 H21" 109.00 no
N21 C21 H21 109.00 no
N21 C21 H21' 110.00 no
H21' C21 H21" 109.00 no
H21 C21 H21' 109.00 no
H21 C21 H21" 109.00 no
C23 C22 H22 108.00 no
N21 C22 H22 108.00 no
C23 C22 H22' 109.00 no
H22 C22 H22' 107.00 no
N21 C22 H22' 108.00 no
N22 C23 H23 109.00 no
N22 C23 H23' 109.00 no
C22 C23 H23' 109.00 no
H23 C23 H23' 108.00 no
C22 C23 H23 109.00 no
N22 C24 H24 109.00 no
N22 C24 H24' 109.00 no
N22 C24 H24" 109.00 no
H24 C24 H24' 109.00 no
H24 C24 H24" 109.00 no
H24' C24 H24" 110.00 no
N22 C25 H25 109.00 no
C26 C25 H25 109.00 no
C26 C25 H25' 109.00 no
H25 C25 H25' 108.00 no
N22 C25 H25' 109.00 no
C26 C27 H27 109.00 no
C26 C27 H27" 109.00 no
H27 C27 H27' 110.00 no
C26 C27 H27' 109.00 no
H27 C27 H27" 110.00 no
H27' C27 H27" 109.00 no
H28 C28 H28' 108.00 no
N21 C28 H28 109.00 no
N21 C28 H28' 108.00 no
C26 C28 H28 109.00 no
C26 C28 H28' 108.00 no
C210 C29 H29 110.00 no
C210 C29 H29' 110.00 no
H29 C29 H29' 108.00 no
N23 C29 H29' 110.00 no
N23 C29 H29 110.00 no
N24 C210 C29 112.6(3) yes
N24 C211 C212 106.2(3) yes
C211 C212 C213 104.4(3) no
C212 C213 C214 104.1(3) no
N24 C214 C213 106.5(3) yes
La2 C215 C216 93.0(2) yes
C215 C216 C221 122.0(3) no
C215 C216 C217 123.0(4) no
C217 C216 C221 114.9(4) no
C216 C217 C218 122.3(4) no
C217 C218 C219 120.7(4) no
C218 C219 C220 117.9(4) no
C219 C220 C221 121.7(5) no
C216 C221 C220 122.3(4) no
La2 C222 C223 88.5(2) yes
C222 C223 C224 123.7(3) no
C222 C223 C228 121.8(3) no
C224 C223 C228 114.4(3) no
C223 C224 C225 122.4(4) no
C224 C225 C226 121.2(4) no
C225 C226 C227 118.3(4) no
C226 C227 C228 121.3(4) no
C223 C228 C227 122.4(4) no
N24 C210 H210' 109.00 no
N24 C210 H210 109.00 no
C29 C210 H210' 109.00 no
C29 C210 H210 109.00 no
H210' C210 H210 108.00 no
N24 C211 H211' 111.00 no
N24 C211 H211 111.00 no
C212 C211 H211' 110.00 no
C212 C211 H211 110.00 no
H211' C211 H211 109.00 no
C211 C212 H212' 111.00 no
C211 C212 H212 111.00 no
C213 C212 H212' 111.00 no
C213 C212 H212 111.00 no
H212' C212 H212 109.00 no
C212 C213 H213' 111.00 no
C212 C213 H213 111.00 no
C214 C213 H213' 111.00 no
C214 C213 H213 111.00 no
H213' C213 H213 109.00 no
N24 C214 H214' 110.00 no
N24 C214 H214 110.00 no
C213 C214 H214' 110.00 no
C213 C214 H214 110.00 no
H214' C214 H214 109.00 no
La2 C215 H215' 113.00 no
La2 C215 H215 113.00 no
C216 C215 H215' 113.00 no
C216 C215 H215 113.00 no
H215' C215 H215 110.00 no
C216 C217 H217 119.00 no
C218 C217 H217 119.00 no
C217 C218 H218 120.00 no
C219 C218 H218 120.00 no
C218 C219 H219 121.00 no
C220 C219 H219 121.00 no
C219 C220 H220 119.00 no
C221 C220 H220 119.00 no
C216 C221 H221 119.00 no
C220 C221 H221 119.00 no
La2 C222 H222' 114.00 no
La2 C222 H222 114.00 no
C223 C222 H222' 114.00 no
C223 C222 H222 114.00 no
H222' C222 H222 111.00 no
C223 C224 H224 119.00 no
C225 C224 H224 119.00 no
C224 C225 H225 119.00 no
C226 C225 H225 119.00 no
C225 C226 H226 121.00 no
C227 C226 H226 121.00 no
C226 C227 H227 119.00 no
C228 C227 H227 119.00 no
C223 C228 H228 119.00 no
C227 C228 H228 119.00 no

loop_
_geom_bond_atom_site_label_1
_geom_bond_atom_site_label_2
_geom_bond_distance
_geom_bond_publ_flag
La1 N11 2.861(3) yes
La1 N12 2.683(3) yes
La1 N13 2.352(3) yes
La1 N14 2.653(3) yes
La1 C115 2.735(4) yes
La1 C122 2.654(4) yes
La2 N23 2.350(3) yes
La2 N24 2.671(3) yes
La2 C215 2.648(4) yes
La2 C222 2.733(4) yes
La2 N22 2.862(3) yes
La2 N21 2.693(3) yes
N11 C11 1.471(5) yes
N11 C18 1.483(5) yes
N11 C12 1.479(6) yes
N12 C15 1.490(5) yes
N12 C14 1.479(5) yes
N12 C13 1.470(5) yes
N13 C16 1.471(5) yes
N13 C19 1.467(5) yes
N14 C110 1.490(5) yes
N14 C111 1.489(5) yes
N14 C114 1.496(5) yes
N21 C21 1.479(5) yes
N21 C28 1.484(5) yes
N21 C22 1.467(6) yes
N22 C23 1.469(6) yes
N22 C25 1.482(5) yes
N22 C24 1.475(5) yes
N23 C26 1.469(5) yes
N23 C29 1.467(5) yes
N24 C210 1.480(5) yes
N24 C214 1.485(5) yes
N24 C211 1.491(5) yes
C12 C13 1.518(5) no
C15 C16 1.531(5) no
C16 C17 1.549(5) no
C16 C18 1.529(5) no
C19 C110 1.515(5) no
C11 H11 0.9600 no
C11 H11' 0.9600 no
C11 H11" 0.9600 no
C111 C112 1.538(6) no
C12 H12 0.9700 no
C12 H12' 0.9700 no
C112 C113 1.541(6) no
C113 C114 1.535(6) no
C13 H13 0.9700 no
C13 H13' 0.9700 no
C14 H14 0.9600 no
C14 H14' 0.9600 no
C14 H14" 0.9600 no
C15 H15' 0.9700 no
C15 H15 0.9700 no
C115 C116 1.435(5) no
C116 C121 1.425(5) no
C116 C117 1.409(5) no
C17 H17' 0.9600 no
C17 H17 0.9600 no
C117 C118 1.401(6) no
C17 H17" 0.9600 no
C118 C119 1.381(6) no
C18 H18' 0.9700 no
C18 H18 0.9700 no
C19 H19 0.9700 no
C19 H19' 0.9700 no
C119 C120 1.390(5) no
C120 C121 1.371(6) no
C122 C123 1.430(6) no
C123 C128 1.418(5) no
C123 C124 1.416(7) no
C124 C125 1.383(6) no
C125 C126 1.391(5) no
C126 C127 1.377(6) no
C127 C128 1.391(6) no
C110 H110' 0.9700 no
C110 H110 0.9700 no
C111 H111 0.9700 no
C111 H111' 0.9700 no
C112 H112' 0.9700 no
C112 H112 0.9700 no
C113 H113' 0.9700 no
C113 H113 0.9700 no
C114 H114 0.9700 no
C114 H114' 0.9700 no
C115 H115' 0.9700 no
C115 H115 0.9700 no
C117 H117 0.9300 no
C118 H118 0.9300 no
C119 H119 0.9300 no
C120 H120 0.9300 no
C121 H121 0.9300 no
C22 C23 1.529(5) no
C122 H122' 0.9700 no
C122 H122 0.9700 no
C124 H124 0.9300 no
C125 H125 0.9300 no
C25 C26 1.538(5) no
C26 C28 1.540(5) no
C126 H126 0.9300 no
C26 C27 1.530(5) no
C127 H127 0.9300 no
C128 H128 0.9300 no
C29 C210 1.510(5) no
C21 H21' 0.9600 no
C21 H21" 0.9600 no
C21 H21 0.9600 no
C22 H22' 0.9700 no
C22 H22 0.9700 no
C23 H23' 0.9700 no
C23 H23 0.9700 no
C24 H24' 0.9600 no
C24 H24" 0.9600 no
C24 H24 0.9600 no
C25 H25' 0.9700 no
C25 H25 0.9700 no
C27 H27' 0.9600 no
C27 H27" 0.9600 no
C27 H27 0.9600 no
C28 H28 0.9700 no
C28 H28' 0.9700 no
C29 H29' 0.9700 no
C29 H29 0.9700 no
C211 C212 1.551(6) no
C212 C213 1.545(6) no
C213 C214 1.537(5) no
C215 C216 1.443(6) no
C216 C217 1.408(5) no
C216 C221 1.423(7) no
C217 C218 1.385(6) no
C218 C219 1.398(7) no
C219 C220 1.380(7) no
C220 C221 1.364(7) no
C222 C223 1.427(6) no
C223 C224 1.419(6) no
C223 C228 1.436(5) no
C224 C225 1.377(6) no
C225 C226 1.403(7) no
C226 C227 1.372(7) no
C227 C228 1.381(6) no
C210 H210' 0.9700 no
C210 H210 0.9700 no
C211 H211' 0.9700 no
C211 H211 0.9700 no
C212 H212' 0.9700 no
C212 H212 0.9700 no
C213 H213' 0.9700 no
C213 H213 0.9700 no
C214 H214' 0.9700 no
C214 H214 0.9700 no
C215 H215' 0.9700 no
C215 H215 0.9700 no
C217 H217 0.9300 no
C218 H218 0.9300 no
C219 H219 0.9300 no
C220 H220 0.9300 no
C221 H221 0.9300 no
C222 H222' 0.9700 no
C222 H222 0.9700 no
C224 H224 0.9300 no
C225 H225 0.9300 no
C226 H226 0.9300 no
C227 H227 0.9300 no
C228 H228 0.9300 no

loop_
_geom_contact_atom_site_label_1
_geom_contact_atom_site_label_2
_geom_contact_distance
_geom_contact_site_symmetry_2
_geom_contact_publ_flag
La1 C118 4.278(5) . no
La1 C127 4.519(4) . no
La2 C218 4.516(4) . no
La2 C227 4.225(5) . no
La1 H117 3.0300 . no
La1 H128 3.4200 . no
La2 H217 3.3600 . no
La2 H228 3.0200 . no
N11 N12 2.792(4) . no
N11 C16 2.503(5) . no
N11 N13 2.924(5) . no
N11 C13 2.523(5) . no
N11 C15 2.993(5) . no
N12 N13 2.900(4) . no
N12 C12 2.521(5) . no
N12 C16 2.542(5) . no
N12 N11 2.792(4) . no
N12 C18 3.105(5) . no
N13 C18 2.432(5) . no
N13 C110 2.437(5) . no
N13 C15 2.430(5) . no
N13 N11 2.924(5) . no
N13 N12 2.900(4) . no
N13 N14 2.835(4) . no
N14 C19 2.490(5) . no
N14 N13 2.835(4) . no
N21 N23 2.902(5) . no
N21 C23 2.530(5) . no
N21 C26 2.551(5) . no
N21 C25 3.107(5) . no
N21 N22 2.791(4) . no
N22 N21 2.791(4) . no
N22 C26 2.512(5) . no
N22 C28 2.990(5) . no
N22 N23 2.933(5) . no
N22 C22 2.518(5) . no
N23 N24 2.845(4) . no
N23 N21 2.902(5) . no
N23 N22 2.933(5) . no
N23 C210 2.434(5) . no
N23 C28 2.429(5) . no
N23 C25 2.440(5) . no
N24 C29 2.487(5) . no
N24 N23 2.845(4) . no
C11 C223 3.443(5) 2_556 no
C11 C224 3.292(5) 2_556 no
C12 C12 3.561(7) 2_556 no
C12 C13 3.507(6) 2_556 no
C12 C121 3.544(5) . no
C13 C12 3.507(6) 2_556 no
C22 C23 3.533(7) 2_655 no
C23 C224 3.500(5) . no
C23 C22 3.533(7) 2_655 no
C24 C121 3.279(5) 2_656 no
C24 C116 3.516(5) 2_656 no
C12 H15 2.9300 . no
C12 H13' 3.0100 2_556 no
C13 H12' 3.0100 2_556 no
C14 H122' 3.0700 . no
C116 C24 3.516(5) 2_656 no
C17 H19 2.8600 . no
C17 H125 2.8900 2_566 no
C17 H19' 2.6600 . no
C18 H19 2.7900 . no
C118 La1 4.278(5) . no
C18 H122 3.0200 1_455 no
C19 H17 2.6200 . no
C19 H18 2.8300 . no
C19 H111' 2.6500 . no
C19 H17" 2.9600 . no
C121 C12 3.544(5) . no
C121 C24 3.279(5) 2_656 no
C21 H215 3.0000 . no
C122 C14 3.269(6) . no
C23 H28' 2.9300 . no
C23 H22 2.9000 2_655 no
C25 H215' 2.9900 1_655 no
C25 H29' 2.8000 . no
C27 H29' 2.8300 . no
C127 La1 4.519(4) . no
C27 H29 2.6700 . no
C29 H211 2.6400 . no
C29 H27" 2.6400 . no
C29 H25' 2.8400 . no
C29 H27 2.9200 . no
C110 H113 2.9700 . no
C111 H11' 2.9600 . no
C111 H19 2.8100 . no
C112 H21' 3.0200 1_556 no
C112 H110' 2.7900 . no
C113 H21' 2.9100 1_556 no
C113 H110' 2.7000 . no
C214 C218 3.534(5) . no
C115 H111 3.0500 . no
C115 H21 3.0500 1_556 no
C215 C21 3.276(6) . no
C116 H24 2.9000 2_656 no
C117 H13 3.0900 . no
C117 H224 2.9500 2_656 no
C218 La2 4.516(4) . no
C218 C214 3.534(5) . no
C118 H13 2.8700 . no
C119 H13 2.8400 . no
C119 H14 3.0800 2_656 no
C120 H13 3.0200 . no
C120 H12' 2.9500 . no
C121 H12' 2.8400 . no
C121 H24" 3.0300 2_656 no
C121 H24 3.0000 2_656 no
C121 H11" 2.8500 . no
C122 H14' 2.8100 . no
C123 H18 3.0000 1_655 no
C223 C11 3.443(5) 2_556 no
C224 C23 3.500(5) . no
C224 C11 3.292(5) 2_556 no
C125 H114 2.8300 . no
C126 H112' 2.9600 1_655 no
C126 H114 2.8500 . no
C127 H111' 2.8900 1_655 no
C227 La2 4.225(5) . no
C128 H18 2.9800 1_655 no
C210 H213' 3.0100 . no
C211 H29' 2.7900 . no
C211 H24' 2.9200 . no
C212 H14' 3.0200 . no
C212 H210 2.7100 . no
C213 H210 2.6900 . no
C213 H14' 2.9500 . no
C214 H15' 3.0800 . no
C215 H228 3.0000 . no
C215 H21' 2.8200 . no
C216 H25' 2.8600 1_455 no
C217 H25' 2.9100 1_455 no
C218 H214' 2.9600 . no
C218 H211 2.9300 1_455 no
C219 H214' 2.8100 . no
C220 H29 2.9700 2_565 no
C220 H214' 3.0000 . no
C221 H210' 3.0900 . no
C222 H14" 3.0000 . no
C223 H11" 2.8700 2_556 no
C224 H23 2.8200 . no
C224 H11" 3.0700 2_556 no
C224 H24 2.9600 . no
C224 H22' 3.0800 . no
C225 H22' 2.8600 . no
C225 H23 3.0300 . no
C226 H22' 2.8000 . no
C227 H22' 2.9200 . no
C228 H121 2.9100 2_556 no
H110' C112 2.7900 . no
H110' C113 2.7000 . no
H110' H113 2.4000 . no
H111' H11' 2.5000 . no
H111' H19 2.1400 . no
H111' C19 2.6500 . no
H111' C127 2.8900 1_455 no
H112' C126 2.9600 1_455 no
H112' H213' 2.3400 2_566 no
H112' H126 2.5800 1_455 no
H113' H21' 2.3400 1_556 no
H113' H28 2.5700 1_556 no
H113' H220 2.5900 2_566 no
H114' H28 2.5400 1_556 no
H115' H111 2.5700 . no
H115' H121 2.4400 . no
H122' H14' 2.3700 . no
H122' H124 2.4200 . no
H122' C14 3.0700 . no
H210' H221 2.4600 2_565 no
H210' H214' 2.3300 . no
H210' C221 3.0900 . no
H211' H24' 2.5500 . no
H212' H210 2.5200 . no
H212' H126 2.4700 2_666 no
H11 H12 2.6000 . no
H11 H12' 2.5300 . no
H11 H18 2.5800 . no
H11' C111 2.9600 . no
H11' H111 2.5700 . no
H11' H18 2.2400 . no
H11' H111' 2.5000 . no
H11" H121 2.3200 . no
H11" C223 2.8700 2_556 no
H11" H12' 2.2400 . no
H11" C121 2.8500 . no
H11" C224 3.0700 2_556 no
H213' C210 3.0100 . no
H213' H112' 2.3400 2_566 no
H213' H210 2.4400 . no
H12 H18' 2.0500 . no
H12 H11 2.6000 . no
H12' H13' 2.3300 2_556 no
H12' H11 2.5300 . no
H12' C120 2.9500 . no
H12' C121 2.8400 . no
H12' H11" 2.2400 . no
H12' C13 3.0100 2_556 no
H214' C219 2.8100 . no
H214' C218 2.9600 . no
H214' H113 2.5300 2_566 no
H214' C220 3.0000 . no
H214' H210' 2.3300 . no
H13 C117 3.0900 . no
H13 C119 2.8400 . no
H13 C120 3.0200 . no
H13 H14 2.3100 . no
H13 C118 2.8700 . no
H13' H15 2.3400 . no
H13' C12 3.0100 2_556 no
H13' H14" 2.3200 . no
H13' H12' 2.3300 2_556 no
H215' H25 2.4000 1_455 no
H215' H228 2.5200 . no
H215' C25 2.9900 1_455 no
H14 H13 2.3100 . no
H14 C119 3.0800 2_656 no
H14 H119 2.4700 2_656 no
H14' C213 2.9500 . no
H14' H122' 2.3700 . no
H14' C212 3.0200 . no
H14' C122 2.8100 . no
H14' H15' 2.2500 . no
H14' H212 2.4800 . no
H14' H213 2.3700 . no
H14" H13' 2.3200 . no
H14" H222' 2.6000 . no
H14" H15' 2.5700 . no
H14" C222 3.0000 . no
H222' H14" 2.6000 . no
H15 H13' 2.3400 . no
H15 H17' 2.3900 . no
H15 C12 2.9300 . no
H15 H18' 2.5600 . no
H15' H17" 2.4300 . no
H15' H213 2.4200 . no
H15' C214 3.0800 . no
H15' H14' 2.2500 . no
H15' H14" 2.5700 . no
H15' H214 2.4400 . no
H17 H125 2.4900 2_566 no
H17 H18 2.4700 . no
H17 H19' 2.4000 . no
H17 C19 2.6200 . no
H17 H19 2.3700 . no
H17' H15 2.3900 . no
H17' H18' 2.4700 . no
H17" C19 2.9600 . no
H17" H15' 2.4300 . no
H17" H19' 2.5100 . no
H18 C128 2.9800 1_455 no
H18 H11 2.5800 . no
H18 C123 3.0000 1_455 no
H18 C19 2.8300 . no
H18 H11' 2.2400 . no
H18 H17 2.4700 . no
H18 H19 2.2300 . no
H18 H122 2.6000 1_455 no
H18' H15 2.5600 . no
H18' H17' 2.4700 . no
H18' H12 2.0500 . no
H18' H122 2.5400 1_455 no
H19 H17 2.3700 . no
H19 C18 2.7900 . no
H19 H18 2.2300 . no
H19 C17 2.8600 . no
H19 C111 2.8100 . no
H19 H111' 2.1400 . no
H19' H110 2.5400 2_566 no
H19' H17" 2.5100 . no
H19' H17 2.4000 . no
H19' C17 2.6600 . no
H21 C115 3.0500 1_554 no
H21 H115 2.5400 1_554 no
H21 H28 2.5600 . no
H21 H22 2.3000 . no
H21' C215 2.8200 . no
H21' H113' 2.3400 1_554 no
H21' H28 2.2500 . no
H21' H112 2.4600 1_554 no
H21' H215 2.3000 . no
H21' C113 2.9100 1_554 no
H21' C112 3.0200 1_554 no
H21" H22' 2.3000 . no
H22 C23 2.9000 2_655 no
H22 H23 2.3400 2_655 no
H22 H21 2.3000 . no
H22 H28' 2.3400 . no
H22' C226 2.8000 . no
H22' C224 3.0800 . no
H22' C225 2.8600 . no
H22' H21" 2.3000 . no
H22' C227 2.9200 . no
H23 C225 3.0300 . no
H23 H24 2.2400 . no
H23 H22 2.3400 2_655 no
H23 H24" 2.4900 . no
H23 C224 2.8200 . no
H23' H24" 2.5800 . no
H23' H25 2.0500 . no
H24 H23 2.2400 . no
H24 H224 2.4000 . no
H24 C121 3.0000 2_656 no
H24 C116 2.9000 2_656 no
H24 C224 2.9600 . no
H24' C211 2.9200 . no
H24' H211' 2.5500 . no
H24' H25' 2.2300 . no
H24' H211 2.4400 . no
H24" H23 2.4900 . no
H24" H23' 2.5800 . no
H24" C121 3.0300 2_656 no
H25 H215' 2.4000 1_655 no
H25 H23' 2.0500 . no
H25 H27' 2.4800 . no
H25 H28' 2.5600 . no
H25' C29 2.8400 . no
H25' C216 2.8600 1_655 no
H25' C217 2.9100 1_655 no
H25' H24' 2.2300 . no
H25' H27" 2.4500 . no
H25' H29' 2.2400 . no
H27 C29 2.9200 . no
H27 H28 2.4600 . no
H27 H29 2.4800 . no
H27' H25 2.4800 . no
H27' H28' 2.3700 . no
H27" C29 2.6400 . no
H27" H25' 2.4500 . no
H27" H29 2.4600 . no
H27" H29' 2.3600 . no
H28 H113' 2.5700 1_554 no
H28 H114' 2.5400 1_554 no
H28 H21 2.5600 . no
H28 H21' 2.2500 . no
H28 H27 2.4600 . no
H28' C23 2.9300 . no
H28' H25 2.5600 . no
H28' H27' 2.3700 . no
H28' H22 2.3400 . no
H29 H27 2.4800 . no
H29 H27" 2.4600 . no
H29 C220 2.9700 2_565 no
H29 H29 2.6000 2_665 no
H29 C27 2.6700 . no
H29' C25 2.8000 . no
H29' C27 2.8300 . no
H29' H25' 2.2400 . no
H29' H27" 2.3600 . no
H29' H211 2.1200 . no
H29' C211 2.7900 . no
H110 H114 2.3300 . no
H110 H19' 2.5400 2_566 no
H111 H115' 2.5700 . no
H111 H11' 2.5700 . no
H111 C115 3.0500 . no
H112 H21' 2.4600 1_556 no
H113 C110 2.9700 . no
H113 H110' 2.4000 . no
H113 H214' 2.5300 2_566 no
H114 H110 2.3300 . no
H114 C126 2.8500 . no
H114 C125 2.8300 . no
H115 H21 2.5400 1_556 no
H117 La1 3.0300 . no
H117 H128 2.3500 . no
H119 H14 2.4700 2_656 no
H121 C228 2.9100 2_556 no
H121 H115' 2.4400 . no
H121 H11" 2.3200 . no
H122 H128 2.5900 . no
H122 C18 3.0200 1_655 no
H122 H18 2.6000 1_655 no
H122 H18' 2.5400 1_655 no
H124 H122' 2.4200 . no
H125 H17 2.4900 2_566 no
H125 C17 2.8900 2_566 no
H126 H112' 2.5800 1_655 no
H126 H212' 2.4700 2_666 no
H128 H122 2.5900 . no
H128 La1 3.4200 . no
H128 H117 2.3500 . no
H210 C212 2.7100 . no
H210 C213 2.6900 . no
H210 H212' 2.5200 . no
H210 H213' 2.4400 . no
H211 C29 2.6400 . no
H211 C218 2.9300 1_655 no
H211 H24' 2.4400 . no
H211 H29' 2.1200 . no
H212 H14' 2.4800 . no
H213 H14' 2.3700 . no
H213 H15' 2.4200 . no
H214 H15' 2.4400 . no
H215 C21 3.0000 . no
H215 H21' 2.3000 . no
H215 H221 2.4200 . no
H217 La2 3.3600 . no
H217 H228 2.4500 . no
H220 H113' 2.5900 2_566 no
H221 H215 2.4200 . no
H221 H210' 2.4600 2_565 no
H222 H224 2.4500 . no
H224 H24 2.4000 . no
H224 H222 2.4500 . no
H224 C117 2.9500 2_656 no
H228 La2 3.0200 . no
H228 C215 3.0000 . no
H228 H215' 2.5200 . no
H228 H217 2.4500 . no

loop_
_geom_torsion_atom_site_label_1
_geom_torsion_atom_site_label_2
_geom_torsion_atom_site_label_3
_geom_torsion_atom_site_label_4
_geom_torsion
_geom_torsion_publ_flag
N12 La1 N11 C11 162.5(3) no
N12 La1 N11 C12 38.9(2) no
N12 La1 N11 C18 -77.4(2) no
N13 La1 N11 C11 -118.4(3) no
N13 La1 N11 C12 118.0(2) no
N13 La1 N11 C18 1.6(2) no
N14 La1 N11 C11 -55.0(3) no
N14 La1 N11 C12 -178.6(2) no
N14 La1 N11 C18 65.1(2) no
C115 La1 N11 C11 32.3(3) no
C115 La1 N11 C12 -91.3(2) no
C115 La1 N11 C18 152.4(2) no
C122 La1 N11 C11 161.0(3) no
C122 La1 N11 C12 37.4(3) no
C122 La1 N11 C18 -78.9(3) no
N11 La1 N12 C13 -47.8(2) no
N11 La1 N12 C14 -165.9(3) no
N11 La1 N12 C15 72.6(2) no
N13 La1 N12 C13 -122.5(2) no
N13 La1 N12 C14 119.4(3) no
N13 La1 N12 C15 -2.2(2) no
N14 La1 N12 C13 -112.6(2) no
N14 La1 N12 C14 129.2(3) no
N14 La1 N12 C15 7.7(3) no
C115 La1 N12 C13 17.2(2) no
C115 La1 N12 C14 -101.0(3) no
C115 La1 N12 C15 137.5(2) no
C122 La1 N12 C13 131.4(2) no
C122 La1 N12 C14 13.2(3) no
C122 La1 N12 C15 -108.3(2) no
N11 La1 N13 C16 -33.8(2) no
N11 La1 N13 C19 108.8(3) no
N12 La1 N13 C16 31.5(2) no
N12 La1 N13 C19 174.1(3) no
N14 La1 N13 C16 -141.5(2) no
N14 La1 N13 C19 1.2(2) no
C115 La1 N13 C16 -86.2(3) no
C115 La1 N13 C19 56.4(3) no
C122 La1 N13 C16 109.2(2) no
C122 La1 N13 C19 -108.2(3) no
N11 La1 N14 C110 -89.0(2) no
N11 La1 N14 C111 31.6(2) no
N11 La1 N14 C114 148.1(3) no
N12 La1 N14 C110 -36.5(3) no
N12 La1 N14 C111 84.1(3) no
N12 La1 N14 C114 -159.5(2) no
N13 La1 N14 C110 -26.6(2) no
N13 La1 N14 C111 94.0(2) no
N13 La1 N14 C114 -149.5(3) no
C115 La1 N14 C110 -176.1(2) no
C115 La1 N14 C111 -55.6(2) no
C115 La1 N14 C114 60.9(3) no
C122 La1 N14 C110 68.7(2) no
C122 La1 N14 C111 -170.7(2) no
C122 La1 N14 C114 -54.2(3) no
N11 La1 C115 C116 73.9(2) no
N12 La1 C115 C116 21.9(3) no
N13 La1 C115 C116 121.0(2) no
N14 La1 C115 C116 171.0(2) no
C122 La1 C115 C116 -75.5(2) no
N11 La1 C122 C123 170.7(2) no
N12 La1 C122 C123 169.4(3) no
N13 La1 C122 C123 101.8(3) no
N14 La1 C122 C123 29.9(3) no
C115 La1 C122 C123 -67.9(3) no
N23 La2 N21 C21 -119.3(3) no
N23 La2 N21 C22 122.8(2) no
N23 La2 N21 C28 2.4(2) no
N24 La2 N21 C21 -130.9(3) no
N24 La2 N21 C22 111.2(2) no
N24 La2 N21 C28 -9.2(3) no
C215 La2 N21 C21 -13.4(3) no
C215 La2 N21 C22 -131.3(2) no
C215 La2 N21 C28 108.4(2) no
C222 La2 N21 C21 100.3(3) no
C222 La2 N21 C22 -17.6(3) no
C222 La2 N21 C28 -138.0(2) no
N21 La2 N22 C23 -39.0(2) no
N21 La2 N22 C24 -161.9(3) no
N21 La2 N22 C25 77.8(2) no
N23 La2 N22 C23 -117.9(2) no
N23 La2 N22 C24 119.2(3) no
N23 La2 N22 C25 -1.1(2) no
N24 La2 N22 C23 178.2(2) no
N24 La2 N22 C24 55.3(3) no
N24 La2 N22 C25 -65.0(2) no
C215 La2 N22 C23 -37.3(3) no
C215 La2 N22 C24 -160.2(3) no
C215 La2 N22 C25 79.6(3) no
C222 La2 N22 C23 89.4(2) no
C222 La2 N22 C24 -33.5(3) no
C222 La2 N22 C25 -153.8(2) no
N21 La2 N23 C26 -31.9(2) no
N21 La2 N23 C29 -174.3(3) no
N22 La2 N23 C26 33.2(2) no
N22 La2 N23 C29 -109.2(3) no
N24 La2 N23 C26 139.8(2) no
N24 La2 N23 C29 -2.7(2) no
C215 La2 N23 C26 -109.3(2) no
C215 La2 N23 C29 108.2(3) no
C222 La2 N23 C26 82.6(3) no
C222 La2 N23 C29 -59.8(3) no
N21 La2 N24 C210 39.4(3) no
N21 La2 N24 C211 -80.6(2) no
N21 La2 N24 C214 162.3(2) no
N22 La2 N24 C210 90.8(2) no
N22 La2 N24 C211 -29.2(2) no
N22 La2 N24 C214 -146.4(2) no
N23 La2 N24 C210 27.7(2) no
N23 La2 N24 C211 -92.3(2) no
N23 La2 N24 C214 150.6(3) no
C215 La2 N24 C210 -66.8(2) no
C215 La2 N24 C211 173.3(2) no
C215 La2 N24 C214 56.1(3) no
C222 La2 N24 C210 177.2(2) no
C222 La2 N24 C211 57.3(2) no
C222 La2 N24 C214 -59.9(2) no
N21 La2 C215 C216 -163.7(3) no
N22 La2 C215 C216 -165.3(2) no
N23 La2 C215 C216 -96.2(3) no
N24 La2 C215 C216 -24.3(3) no
C222 La2 C215 C216 75.9(3) no
N21 La2 C222 C223 -24.8(3) no
N22 La2 C222 C223 -77.0(2) no
N23 La2 C222 C223 -121.7(2) no
N22 La2 N21 C21 165.6(3) no
N22 La2 N21 C22 47.7(2) no
N22 La2 N21 C28 -72.7(2) no
C215 La2 C222 C223 71.1(3) no
N24 La2 C222 C223 -173.2(2) no
C18 N11 C12 C13 87.1(4) no
La1 N11 C18 C16 29.0(3) no
C11 N11 C12 C13 -154.4(3) no
C12 N11 C18 C16 -87.0(3) no
C11 N11 C18 C16 154.6(3) no
La1 N11 C12 C13 -25.8(4) no
La1 N12 C13 C12 57.2(3) no
La1 N12 C15 C16 -26.1(3) no
C13 N12 C15 C16 90.9(3) no
C14 N12 C15 C16 -150.5(3) no
C15 N12 C13 C12 -59.4(4) no
C14 N12 C13 C12 -179.8(3) no
La1 N13 C16 C17 -175.0(2) no
La1 N13 C16 C15 -57.1(3) no
C19 N13 C16 C17 39.3(4) no
C19 N13 C16 C18 -80.9(3) no
La1 N13 C19 C110 24.8(4) no
C16 N13 C19 C110 167.2(3) no
C19 N13 C16 C15 157.2(3) no
La1 N13 C16 C18 64.8(3) no
C111 N14 C110 C19 -69.1(4) no
La1 N14 C110 C19 50.2(3) no
C110 N14 C111 C112 -81.7(4) no
C114 N14 C111 C112 35.9(4) no
La1 N14 C114 C113 -161.8(3) no
C110 N14 C114 C113 78.1(4) no
C111 N14 C114 C113 -40.9(4) no
C114 N14 C110 C19 178.4(3) no
La1 N14 C111 C112 162.4(2) no
La2 N21 C22 C23 -57.4(3) no
C21 N21 C22 C23 179.4(3) no
C28 N21 C22 C23 58.9(4) no
La2 N21 C28 C26 25.9(3) no
C21 N21 C28 C26 150.7(3) no
C22 N21 C28 C26 -90.8(4) no
La2 N22 C23 C22 25.7(4) no
C24 N22 C23 C22 153.6(3) no
C25 N22 C23 C22 -87.5(4) no
La2 N22 C25 C26 -29.2(3) no
C23 N22 C25 C26 87.5(3) no
C24 N22 C25 C26 -154.3(3) no
La2 N23 C26 C25 -63.8(3) no
La2 N23 C26 C27 175.5(2) no
La2 N23 C26 C28 57.1(3) no
C29 N23 C26 C25 81.7(3) no
C29 N23 C26 C27 -39.0(4) no
C29 N23 C26 C28 -157.4(3) no
La2 N23 C29 C210 -23.2(4) no
C26 N23 C29 C210 -165.7(3) no
La2 N24 C210 C29 -51.5(3) no
C211 N24 C210 C29 67.5(4) no
C214 N24 C210 C29 179.9(3) no
La2 N24 C211 C212 -166.9(2) no
C210 N24 C211 C212 78.6(3) no
C214 N24 C211 C212 -39.2(3) no
La2 N24 C214 C213 162.9(2) no
C210 N24 C214 C213 -77.9(3) no
C211 N24 C214 C213 41.1(3) no
N11 C12 C13 N12 -19.0(4) no
N12 C15 C16 N13 54.9(4) no
N12 C15 C16 C17 177.7(3) no
N12 C15 C16 C18 -64.5(4) no
N13 C16 C18 N11 -61.7(4) no
C15 C16 C18 N11 57.6(4) no
C17 C16 C18 N11 174.4(3) no
N13 C19 C110 N14 -51.9(4) no
N21 C22 C23 N22 19.4(4) no
N22 C25 C26 N23 61.4(4) no
N22 C25 C26 C27 -174.0(3) no
N22 C25 C26 C28 -57.0(4) no
N23 C26 C28 N21 -54.7(4) no
C25 C26 C28 N21 64.2(4) no
C27 C26 C28 N21 -178.0(3) no
N23 C29 C210 N24 52.5(4) no
N24 C211 C212 C213 22.8(4) no
C211 C212 C213 C214 2.3(4) no
C212 C213 C214 N24 -26.9(4) no
La2 C215 C216 C217 -71.8(4) no
La2 C215 C216 C221 103.5(3) no
C215 C216 C217 C218 -179.7(4) no
C221 C216 C217 C218 4.7(5) no
C215 C216 C221 C220 179.5(4) no
C217 C216 C221 C220 -4.8(5) no
C216 C217 C218 C219 -1.8(6) no
C217 C218 C219 C220 -1.2(6) no
C218 C219 C220 C221 1.0(6) no
C219 C220 C221 C216 2.2(6) no
La2 C222 C223 C224 114.7(3) no
La2 C222 C223 C228 -61.5(3) no
C222 C223 C224 C225 -178.6(4) no
C228 C223 C224 C225 -2.2(5) no
C222 C223 C228 C227 178.7(4) no
C224 C223 C228 C227 2.2(5) no
C223 C224 C225 C226 0.9(6) no
C224 C225 C226 C227 0.7(7) no
C225 C226 C227 C228 -0.7(7) no
C226 C227 C228 C223 -0.8(6) no
